data_1521453
loop_
_publ_author_name
'Kreisel, J.'
'Tasset, F.'
'Vincent, H.'
'Wolfers, P.'

_publ_section_title
;
 The magnetic anisotropy change of Ba Fe12-2x Irx Cox O19: a
 single-crystal neutron diffraction study of the accompanying atomic and
 magnetic structures
;
_journal_name_full 'Journal of Magnetism and Magnetic Materials'
_journal_page_first 262
_journal_page_last 270
_journal_volume 213
_journal_year 2000
_chemical_formula_sum 'Ba Co0.62 Fe10.67 Ir0.71 O19'
_chemical_name_systematic 'Ba Fe10.67 Ir0.71 Co0.62 O19'
_space_group_IT_number 194
_symmetry_space_group_name_Hall '-P 6c 2c'
_symmetry_space_group_name_H-M 'P 63/m m c'
_cell_angle_alpha 90
_cell_angle_beta 90
_cell_angle_gamma 120
_cell_formula_units_Z 2
_cell_length_a 5.881
_cell_length_b 5.881
_cell_length_c 23.071
_cell_volume 691.034
_citation_journal_id_ASTM JMMMDC
_cod_data_source_file Kreisel_JMMMDC_2000_1561.cif
_cod_data_source_block Ba1Co0.62Fe10.67Ir0.71O19
_cod_original_formula_sum 'Ba1 Co0.62 Fe10.67 Ir0.71 O19'
_cod_database_code 1521453

loop_
_symmetry_equiv_pos_as_xyz
x,y,z
x-y,x,z+1/2
-y,x-y,z
-x,-y,z+1/2
-x+y,-x,z
y,-x+y,z+1/2
-y,-x,-z+1/2
x-y,-y,-z
x,x-y,-z+1/2
y,x,-z
-x+y,y,-z+1/2
-x,-x+y,-z
-x,-y,-z
-x+y,-x,-z-1/2
y,-x+y,-z
x,y,-z-1/2
x-y,x,-z
-y,x-y,-z-1/2
y,x,z-1/2
-x+y,y,z
-x,-x+y,z-1/2
-y,-x,z
x-y,-y,z-1/2
x,x-y,z

loop_
_atom_site_label
_atom_site_type_symbol
_atom_site_fract_x
_atom_site_fract_y
_atom_site_fract_z
_atom_site_occupancy
_atom_site_U_iso_or_equiv
Co1 Co+2 0 0 0.5 0.08 0.0
Ir4 Ir+4 0.1678 0.3356 0.8923 0.07 0.0
O3 O-2 0.1828 0.3656 0.25 1 0.0
O4 O-2 0.1564 0.3128 0.052 1 0.0
Ba1 Ba+2 0.6667 0.3333 0.25 1 0.0
Fe2 Fe+3 0 0 0.5 0.83 0.0
Co3 Co+2 0.3333 0.6667 0.1905 0.03 0.0
Fe1 Fe+3 0 0 0 0.98 0.0
Ir3 Ir+4 0.3333 0.6667 0.1905 0.09 0.0
O2 O-2 0.3333 0.6667 -0.0558 1 0.0
Fe5 Fe+3 0.1678 0.3356 0.8923 0.93 0.0
Ir2 Ir+4 0 0 0.5 0.09 0.0
Co2 Co+2 0.3333 0.6667 0.0267 0.24 0.0
Fe3 Fe+3 0.3333 0.6667 0.0267 0.76 0.0
O1 O-2 0 0 0.1516 1 0.0
Fe4 Fe+3 0.3333 0.6667 0.1905 0.88 0.0
Ir1 Ir+4 0 0 0 0.02 0.0
O5 O-2 0.5024 0.0048 0.1495 1 0.0
